data_4028356
loop_
_publ_author_name
'Thierry Brotin'
'Dominique Cavagnat'
'Erwann Jeanneau'
'Thierry Buffeteau'

_publ_section_title
;
 Synthesis of Highly Substituted Cryptophane Derivatives
;
_journal_name_full 'Journal of Organic Chemistry'
_journal_page_first 6143
_journal_page_last 6153
_journal_paper_doi 10.1021/jo4007738
_journal_volume 78
_journal_year 2013
_chemical_formula_moiety 'C57 H60 O15, C H2 Cl2'
_chemical_formula_sum 'C58 H62 Cl2 O15'
_chemical_formula_weight 1069.98
_space_group_IT_number 14
_symmetry_cell_setting monoclinic
_symmetry_space_group_name_Hall '-P 2ybc'
_symmetry_space_group_name_H-M 'P 1 21/c 1'
_atom_sites_solution_hydrogens difmap
_atom_sites_solution_primary direct
_cell_angle_alpha 90
_cell_angle_beta 90.932(2)
_cell_angle_gamma 90
_cell_formula_units_Z 4
_cell_length_a 18.7181(4)
_cell_length_b 12.5131(3)
_cell_length_c 21.9113(6)
_cell_measurement_reflns_used 11941
_cell_measurement_temperature 100
_cell_measurement_theta_max 66.7906
_cell_measurement_theta_min 3.1278
_cell_volume 5131.4(2)
_computing_cell_refinement
;
CrysAlisPro, Agilent Technologies,
Version 1.171.36.20 (release 27-06-2012 CrysAlis171 .NET)
(compiled Jul 11 2012,15:38:31)
;
_computing_data_collection
;
CrysAlisPro, Agilent Technologies,
Version 1.171.36.20 (release 27-06-2012 CrysAlis171 .NET)
(compiled Jul 11 2012,15:38:31)
;
_computing_data_reduction
;
CrysAlisPro, Agilent Technologies,
Version 1.171.36.20 (release 27-06-2012 CrysAlis171 .NET)
(compiled Jul 11 2012,15:38:31)
;
_computing_molecular_graphics 'CAMERON (Watkin et al., 1996)'
_computing_publication_material 'CRYSTALS (Betteridge et al., 2003)'
_computing_structure_refinement 'CRYSTALS (Betteridge et al., 2003)'
_computing_structure_solution 'SIR97 (Altomare et al., 1999)'
_diffrn_ambient_temperature 100
_diffrn_detector_area_resol_mean 10.4678
_diffrn_measured_fraction_theta_full 0.998
_diffrn_measured_fraction_theta_max 0.996
_diffrn_measurement_device_type 'Xcalibur, Atlas, Gemini ultra'
_diffrn_measurement_method \w
_diffrn_radiation_monochromator mirror
_diffrn_radiation_source 'Enhance Ultra (Cu) x-ray Source'
_diffrn_radiation_type 'Cu K\a'
_diffrn_radiation_wavelength 1.5418
_diffrn_reflns_av_R_equivalents 0.059
_diffrn_reflns_limit_h_max 22
_diffrn_reflns_limit_h_min -22
_diffrn_reflns_limit_k_max 14
_diffrn_reflns_limit_k_min -14
_diffrn_reflns_limit_l_max 22
_diffrn_reflns_limit_l_min -26
_diffrn_reflns_number 42909
_diffrn_reflns_theta_full 66.759
_diffrn_reflns_theta_max 66.898
_diffrn_reflns_theta_min 4.036
_diffrn_standards_number 0
_exptl_absorpt_coefficient_mu 1.738
_exptl_absorpt_correction_T_max 1.00000
_exptl_absorpt_correction_T_min 0.72187
_exptl_absorpt_correction_type multi-scan
_exptl_absorpt_process_details
;
CrysAlisPro, Agilent Technologies,
Version 1.171.36.20 (release 27-06-2012 CrysAlis171 .NET)
(compiled Jul 11 2012,15:38:31)
empirical absorption correction using spherical harmonics,
 implemented in SCALE3 ABSPACK scaling algorithm.
;
_exptl_crystal_colour colorless
_exptl_crystal_density_diffrn 1.385
_exptl_crystal_description block
_exptl_crystal_F_000 2256.000
_exptl_crystal_size_max 0.215
_exptl_crystal_size_mid 0.199
_exptl_crystal_size_min 0.126
_refine_diff_density_max 0.88
_refine_diff_density_min -1.87
_refine_ls_extinction_method none
_refine_ls_goodness_of_fit_ref 1.0159
_refine_ls_hydrogen_treatment constr
_refine_ls_matrix_type full
_refine_ls_number_parameters 703
_refine_ls_number_reflns 9080
_refine_ls_number_restraints 19
_refine_ls_R_factor_all 0.0931
_refine_ls_R_factor_gt 0.0783
_refine_ls_shift/su_max 0.0052286
_refine_ls_shift/su_mean 0.0006324
_refine_ls_structure_factor_coef Fsqd
_refine_ls_weighting_details
;
 Method, part 1, Chebychev polynomial, (Watkin, 1994, Prince, 1982) 
 [weight] = 1.0/[A~0~*T~0~(x)+A~1~*T~1~(x) ... +A~n-1~]*T~n-1~(x)] 
 where A~i~ are the Chebychev coefficients listed below and x= Fcalc/Fmax 
 Method = Robust Weighting (Prince, 1982) 
 W = [weight] * [1-(deltaF/6*sigmaF)^2^]^2^ 
 A~i~ are: 
 0.334E+04 0.563E+04 0.351E+04 0.149E+04 341. 
;
_refine_ls_weighting_scheme calc
_refine_ls_wR_factor_all 0.2487
_refine_ls_wR_factor_gt 0.2186
_refine_ls_wR_factor_ref 0.2487
_reflns_limit_h_max 22
_reflns_limit_h_min -22
_reflns_limit_k_max 14
_reflns_limit_k_min 0
_reflns_limit_l_max 26
_reflns_limit_l_min 0
_reflns_number_gt 7167
_reflns_number_total 9080
_reflns_threshold_expression I>2.0\s(I)
_oxford_diffrn_Wilson_B_factor 2.96
_oxford_diffrn_Wilson_scale 0.12
_oxford_refine_ls_r_factor_ref 0.0931
_oxford_refine_ls_scale 2.67(4)
_oxford_reflns_number_all 9080
_oxford_reflns_threshold_expression_ref I>-10.0\s(I)
_cod_data_source_file jo4007738_si_001_5.cif
_cod_data_source_block 4
_cod_original_sg_symbol_H-M 'P 1 21/c 1 '
_cod_database_code 4028356

loop_
_symmetry_equiv_pos_as_xyz
x,y,z
-x,-y,-z
-x,y+1/2,-z+1/2
x,-y+1/2,z+1/2

loop_
_atom_site_label
_atom_site_type_symbol
_atom_site_fract_x
_atom_site_fract_y
_atom_site_fract_z
_atom_site_U_iso_or_equiv
_atom_site_occupancy
_atom_site_adp_type
_atom_site_refinement_flags_posn
_atom_site_refinement_flags_adp
_atom_site_disorder_assembly
_atom_site_disorder_group
Cl1 Cl 0.21898(10) 0.39247(13) 0.26350(8) 0.0833 1.0000 Uani . . . .
C2 C 0.2430(4) 0.3611(5) 0.3367(3) 0.0812 1.0000 Uani . . . .
Cl3 Cl 0.25957(19) 0.47592(18) 0.38102(13) 0.1131 0.7718 Uani . U 2 1
O5 O 0.06755(12) 0.67547(19) 0.33798(10) 0.0294 1.0000 Uani . . . .
C6 C 0.06481(19) 0.5976(3) 0.38614(16) 0.0332 1.0000 Uani . . . .
H61 H 0.0475 0.6300 0.4225 0.0394 1.0000 Uiso R . . .
H63 H 0.1113 0.5694 0.3942 0.0400 1.0000 Uiso R . . .
H62 H 0.0346 0.5401 0.3744 0.0401 1.0000 Uiso R . . .
C7 C 0.09746(16) 0.6413(3) 0.28447(14) 0.0256 1.0000 Uani . . . .
C8 C 0.15848(16) 0.6954(3) 0.26399(15) 0.0263 1.0000 Uani . . . .
C9 C 0.18701(17) 0.7893(3) 0.30117(15) 0.0282 1.0000 Uani . . . .
C10 C 0.23523(17) 0.7623(3) 0.35558(15) 0.0278 1.0000 Uani . . . .
C11 C 0.30971(17) 0.7535(3) 0.35065(16) 0.0280 1.0000 Uani . . . .
C12 C 0.34902(17) 0.7769(3) 0.29216(15) 0.0290 1.0000 Uani . . . .
C13 C 0.36237(16) 0.6782(3) 0.25389(15) 0.0283 1.0000 Uani . . . .
C14 C 0.32028(16) 0.6507(3) 0.20255(15) 0.0281 1.0000 Uani . . . .
C15 C 0.33928(17) 0.5588(3) 0.16995(15) 0.0303 1.0000 Uani . . . .
O16 O 0.29893(12) 0.5289(2) 0.11886(11) 0.0335 1.0000 Uani . . . .
C17 C 0.3327(2) 0.5570(3) 0.06266(17) 0.0406 1.0000 Uani . . . .
H171 H 0.3007 0.5426 0.0300 0.0500 1.0000 Uiso R . . .
H173 H 0.3427 0.6325 0.0633 0.0485 1.0000 Uiso R . . .
H172 H 0.3753 0.5186 0.0583 0.0489 1.0000 Uiso R . . .
C18 C 0.39644(18) 0.4946(3) 0.18786(17) 0.0326 1.0000 Uani . . . .
O19 O 0.41521(14) 0.4077(2) 0.15321(13) 0.0410 1.0000 Uani . . . .
C20 C 0.4000(2) 0.3058(3) 0.1803(2) 0.0423 1.0000 Uani . . . .
C21 C 0.3351(2) 0.2605(4) 0.1502(2) 0.0465 1.0000 Uani . . . .
O22 O 0.32646(13) 0.1489(2) 0.16558(12) 0.0405 1.0000 Uani . . . .
C23 C 0.28141(18) 0.1266(3) 0.21335(17) 0.0320 1.0000 Uani . . . .
C24 C 0.30848(18) 0.0866(3) 0.26671(16) 0.0318 1.0000 Uani . . . .
C25 C 0.26586(18) 0.0575(3) 0.31595(17) 0.0319 1.0000 Uani . . . .
C26 C 0.30287(18) 0.0213(3) 0.37500(17) 0.0329 1.0000 Uani . . . .
C27 C 0.32791(17) 0.1154(3) 0.41329(16) 0.0303 1.0000 Uani . . . .
C28 C 0.39465(17) 0.1598(3) 0.40000(16) 0.0320 1.0000 Uani . . . .
C29 C 0.41977(17) 0.2504(3) 0.42915(16) 0.0321 1.0000 Uani . . . .
O30 O 0.48426(12) 0.2966(2) 0.41880(12) 0.0359 1.0000 Uani . . . .
C31 C 0.53085(19) 0.2407(3) 0.37958(18) 0.0404 1.0000 Uani . . . .
H311 H 0.5762 0.2767 0.3821 0.0508 1.0000 Uiso R . . .
H312 H 0.5367 0.1677 0.3936 0.0508 1.0000 Uiso R . . .
H313 H 0.5134 0.2434 0.3381 0.0504 1.0000 Uiso R . . .
C32 C 0.37697(18) 0.2998(3) 0.47309(16) 0.0319 1.0000 Uani . . . .
O33 O 0.40494(13) 0.3875(2) 0.50222(14) 0.0441 1.0000 Uani . . . .
C34 C 0.3579(2) 0.4742(3) 0.5161(2) 0.0393 0.8945 Uani . U 1 1
C35 C 0.4033(15) 0.495(3) 0.4891(15) 0.0336 0.1055 Uani D U 1 2
C36 C 0.3979(2) 0.5727(3) 0.4991(2) 0.0354 0.8945 Uani . U 1 1
C37 C 0.3461(16) 0.555(3) 0.5220(17) 0.0367 0.1055 Uani D U 1 2
O38 O 0.35555(12) 0.6677(2) 0.50891(11) 0.0322 1.0000 Uani . . . .
C39 C 0.31691(18) 0.7013(3) 0.45825(15) 0.0301 1.0000 Uani . . . .
C40 C 0.34918(17) 0.7269(3) 0.40328(16) 0.0310 1.0000 Uani . . . .
O41 O 0.42308(12) 0.7233(2) 0.39999(11) 0.0373 1.0000 Uani . . . .
C42 C 0.4592(2) 0.8013(3) 0.43784(19) 0.0427 1.0000 Uani . . . .
H421 H 0.5101 0.7896 0.4369 0.0558 1.0000 Uiso R . . .
H422 H 0.4420 0.7956 0.4787 0.0561 1.0000 Uiso R . . .
H423 H 0.4490 0.8707 0.4221 0.0561 1.0000 Uiso R . . .
C43 C 0.24363(17) 0.7194(3) 0.46382(15) 0.0292 1.0000 Uani . . . .
C44 C 0.20393(17) 0.7503(3) 0.41217(16) 0.0291 1.0000 Uani . . . .
H441 H 0.1549 0.7620 0.4152 0.0261 1.0000 Uiso R . . .
O45 O 0.21586(13) 0.7038(2) 0.52046(11) 0.0342 1.0000 Uani . . . .
C46 C 0.14775(18) 0.7512(3) 0.53082(17) 0.0369 1.0000 Uani . . . .
H461 H 0.1346 0.7378 0.5726 0.0457 1.0000 Uiso R . . .
H462 H 0.1495 0.8273 0.5248 0.0458 1.0000 Uiso R . . .
H463 H 0.1113 0.7216 0.5045 0.0456 1.0000 Uiso R . . .
C47 C 0.31201(17) 0.2547(3) 0.48688(16) 0.0311 1.0000 Uani . . . .
C48 C 0.28672(17) 0.1621(3) 0.45814(16) 0.0300 1.0000 Uani . . . .
C49 C 0.21475(18) 0.1173(3) 0.47753(16) 0.0316 1.0000 Uani . . . .
C50 C 0.15192(16) 0.1761(3) 0.44868(15) 0.0284 1.0000 Uani . . . .
C51 C 0.11719(17) 0.1437(3) 0.39510(15) 0.0275 1.0000 Uani . . . .
C52 C 0.13853(17) 0.0450(3) 0.35910(16) 0.0309 1.0000 Uani . . . .
C53 C 0.19156(17) 0.0709(3) 0.30963(16) 0.0294 1.0000 Uani . . . .
C54 C 0.16388(17) 0.1102(3) 0.25482(16) 0.0305 1.0000 Uani . . . .
C55 C 0.20679(18) 0.1402(3) 0.20670(16) 0.0323 1.0000 Uani . . . .
O56 O 0.18205(12) 0.1808(2) 0.15229(11) 0.0361 1.0000 Uani . . . .
C57 C 0.1099(2) 0.2174(4) 0.15248(19) 0.0465 1.0000 Uani . . . .
H571 H 0.0989 0.2466 0.1131 0.0574 1.0000 Uiso R . . .
H572 H 0.1060 0.2706 0.1833 0.0573 1.0000 Uiso R . . .
H573 H 0.0789 0.1584 0.1618 0.0579 1.0000 Uiso R . . .
H541 H 0.1143 0.1180 0.2502 0.0289 1.0000 Uiso R . . .
H521 H 0.1599 -0.0053 0.3872 0.0295 1.0000 Uiso R . . .
H522 H 0.0958 0.0152 0.3403 0.0286 1.0000 Uiso R . . .
C58 C 0.06117(16) 0.2074(3) 0.37153(15) 0.0283 1.0000 Uani . . . .
C59 C 0.04047(16) 0.3011(3) 0.39962(15) 0.0266 1.0000 Uani . . . .
O60 O -0.01453(11) 0.36679(19) 0.38084(10) 0.0281 1.0000 Uani . . . .
C61 C -0.04353(16) 0.3545(3) 0.32028(15) 0.0277 1.0000 Uani . . . .
C62 C 0.00472(17) 0.3968(3) 0.27093(15) 0.0279 1.0000 Uani . . . .
O63 O 0.00362(11) 0.51227(18) 0.27164(10) 0.0265 1.0000 Uani . . . .
C64 C 0.06365(16) 0.5617(3) 0.24974(15) 0.0259 1.0000 Uani . . . .
C65 C 0.08886(17) 0.5413(3) 0.19098(15) 0.0276 1.0000 Uani . . . .
O66 O 0.04836(12) 0.47114(19) 0.15628(10) 0.0298 1.0000 Uani . . . .
C67 C 0.0595(2) 0.4724(3) 0.09222(16) 0.0373 1.0000 Uani . . . .
H671 H 0.0270 0.4242 0.0728 0.0466 1.0000 Uiso R . . .
H672 H 0.0510 0.5430 0.0769 0.0463 1.0000 Uiso R . . .
H673 H 0.1075 0.4511 0.0837 0.0473 1.0000 Uiso R . . .
C68 C 0.15022(16) 0.5904(3) 0.17098(15) 0.0282 1.0000 Uani . . . .
C69 C 0.18599(16) 0.6667(3) 0.20719(15) 0.0270 1.0000 Uani . . . .
C70 C 0.25498(17) 0.7137(3) 0.18155(15) 0.0294 1.0000 Uani . . . .
H701 H 0.2597 0.7865 0.1952 0.0270 1.0000 Uiso R . . .
H702 H 0.2525 0.7112 0.1373 0.0263 1.0000 Uiso R . . .
H681 H 0.1688 0.5725 0.1324 0.0268 1.0000 Uiso R . . .
H621 H 0.0531 0.3749 0.2778 0.0250 1.0000 Uiso R . . .
H622 H -0.0122 0.3698 0.2317 0.0252 1.0000 Uiso R . . .
H611 H -0.0877 0.3950 0.3187 0.0249 1.0000 Uiso R . . .
H612 H -0.0522 0.2794 0.3133 0.0250 1.0000 Uiso R . . .
C71 C 0.07670(17) 0.3335(3) 0.45372(15) 0.0281 1.0000 Uani . . . .
C72 C 0.13090(16) 0.2704(3) 0.47686(15) 0.0284 1.0000 Uani . . . .
H721 H 0.1541 0.2909 0.5124 0.0258 1.0000 Uiso R . . .
O73 O 0.05396(12) 0.4263(2) 0.47968(11) 0.0313 1.0000 Uani . . . .
C74 C 0.10125(18) 0.4737(3) 0.52390(16) 0.0333 1.0000 Uani . . . .
H742 H 0.0797 0.5379 0.5378 0.0371 1.0000 Uiso R . . .
H741 H 0.1091 0.4264 0.5576 0.0377 1.0000 Uiso R . . .
H743 H 0.1458 0.4893 0.5054 0.0375 1.0000 Uiso R . . .
H581 H 0.0378 0.1849 0.3354 0.0271 1.0000 Uiso R . . .
H491 H 0.2137 0.1269 0.5216 0.0285 1.0000 Uiso R . . .
H492 H 0.2128 0.0408 0.4678 0.0285 1.0000 Uiso R . . .
H471 H 0.2851 0.2880 0.5174 0.0297 1.0000 Uiso R . . .
H281 H 0.4229 0.1277 0.3708 0.0298 1.0000 Uiso R . . .
H261 H 0.3439 -0.0197 0.3649 0.0310 1.0000 Uiso R . . .
H262 H 0.2715 -0.0233 0.3989 0.0309 1.0000 Uiso R . . .
H241 H 0.3574 0.0773 0.2709 0.0309 1.0000 Uiso R . . .
H211 H 0.3424 0.2664 0.1063 0.0468 1.0000 Uiso R . . .
H212 H 0.2934 0.3008 0.1617 0.0475 1.0000 Uiso R . . .
H201 H 0.3912 0.3130 0.2236 0.0437 1.0000 Uiso R . . .
H202 H 0.4394 0.2586 0.1744 0.0446 1.0000 Uiso R . . .
C75 C 0.43781(18) 0.5232(3) 0.23906(17) 0.0335 1.0000 Uani . . . .
C76 C 0.42027(17) 0.6144(3) 0.27109(16) 0.0317 1.0000 Uani . . . .
H761 H 0.4472 0.6337 0.3051 0.0297 1.0000 Uiso R . . .
O77 O 0.49449(13) 0.4585(2) 0.25282(13) 0.0410 1.0000 Uani . . . .
C78 C 0.53211(19) 0.4792(3) 0.30859(18) 0.0406 1.0000 Uani . . . .
H783 H 0.5707 0.4311 0.3127 0.0533 1.0000 Uiso R . . .
H782 H 0.5498 0.5506 0.3079 0.0531 1.0000 Uiso R . . .
H781 H 0.5008 0.4704 0.3419 0.0527 1.0000 Uiso R . . .
H122 H 0.3960 0.8074 0.3030 0.0270 1.0000 Uiso R . . .
H121 H 0.3215 0.8279 0.2673 0.0270 1.0000 Uiso R . . .
H92 H 0.1461 0.8278 0.3168 0.0247 1.0000 Uiso R . . .
H91 H 0.2139 0.8334 0.2739 0.0249 1.0000 Uiso R . . .
Cl5 Cl 0.3254(8) 0.4408(9) 0.3497(6) 0.1338 0.2282 Uani . U 2 2
H341 H 0.3471 0.4749 0.5584 0.0477 0.8945 Uiso R . 1 1
H342 H 0.3148 0.4690 0.4929 0.0477 0.8945 Uiso R . 1 1
H351 H 0.4481 0.5259 0.4999 0.0419 0.1055 Uiso R . 1 2
H352 H 0.3944 0.5049 0.4467 0.0419 0.1055 Uiso R . 1 2
H361 H 0.4403 0.5767 0.5233 0.0430 0.8945 Uiso R . 1 1
H362 H 0.4101 0.5686 0.4572 0.0430 0.8945 Uiso R . 1 1
H371 H 0.3524 0.5421 0.5645 0.0449 0.1055 Uiso R . 1 2
H372 H 0.3003 0.5299 0.5092 0.0449 0.1055 Uiso R . 1 2
H21 H 0.2068 0.3804 0.3645 0.1006 0.2282 Uiso R . 2 2
H22 H 0.2529 0.2870 0.3406 0.1006 0.2282 Uiso R . 2 2
H23 H 0.2851 0.3189 0.3362 0.1006 0.7718 Uiso R . 2 1
H24 H 0.2055 0.3214 0.3547 0.1006 0.7718 Uiso R . 2 1

loop_
_atom_site_aniso_label
_atom_site_aniso_U_11
_atom_site_aniso_U_22
_atom_site_aniso_U_33
_atom_site_aniso_U_23
_atom_site_aniso_U_13
_atom_site_aniso_U_12
Cl1 0.0919(11) 0.0728(9) 0.0849(10) 0.0014(7) -0.0102(8) 0.0062(7)
C2 0.081(4) 0.065(4) 0.098(4) -0.010(3) 0.004(3) -0.016(3)
Cl3 0.160(2) 0.0616(12) 0.1156(18) -0.0077(11) -0.0713(18) 0.0038(13)
O5 0.0232(11) 0.0310(12) 0.0340(12) -0.0003(9) 0.0028(9) -0.0005(9)
C6 0.0291(17) 0.0377(19) 0.0327(17) 0.0034(14) 0.0001(14) -0.0064(14)
C7 0.0193(14) 0.0286(16) 0.0289(15) 0.0018(12) 0.0007(12) 0.0040(12)
C8 0.0163(14) 0.0267(15) 0.0357(17) 0.0020(13) -0.0019(12) 0.0015(12)
C9 0.0207(15) 0.0274(16) 0.0366(17) -0.0010(13) 0.0011(13) 0.0002(12)
C10 0.0204(15) 0.0279(16) 0.0352(17) -0.0032(13) -0.0001(13) -0.0019(12)
C11 0.0208(15) 0.0242(16) 0.0391(18) -0.0005(13) -0.0002(13) -0.0025(12)
C12 0.0212(15) 0.0301(17) 0.0358(17) -0.0012(14) 0.0005(13) -0.0024(12)
C13 0.0194(15) 0.0346(17) 0.0309(16) 0.0020(13) 0.0056(12) -0.0038(13)
C14 0.0188(14) 0.0306(17) 0.0352(17) 0.0043(13) 0.0041(12) -0.0051(13)
C15 0.0229(15) 0.0349(18) 0.0332(17) -0.0009(14) 0.0041(13) -0.0055(13)
O16 0.0234(11) 0.0406(14) 0.0366(13) -0.0045(10) 0.0022(9) -0.0051(10)
C17 0.0337(19) 0.054(2) 0.0345(19) -0.0083(17) 0.0023(15) -0.0116(17)
C18 0.0204(16) 0.0365(18) 0.0413(19) -0.0037(15) 0.0062(14) 0.0006(13)
O19 0.0330(13) 0.0376(14) 0.0524(15) -0.0087(12) 0.0038(11) 0.0037(11)
C20 0.0296(18) 0.0325(19) 0.065(3) -0.0060(17) -0.0056(17) 0.0042(15)
C21 0.036(2) 0.056(2) 0.048(2) 0.0103(19) -0.0026(17) -0.0115(18)
O22 0.0268(12) 0.0509(16) 0.0439(14) -0.0030(12) 0.0069(11) -0.0059(11)
C23 0.0213(16) 0.0326(17) 0.0424(19) -0.0065(14) 0.0051(14) -0.0055(13)
C24 0.0211(15) 0.0328(17) 0.0415(19) -0.0068(14) -0.0001(13) -0.0013(13)
C25 0.0241(16) 0.0260(16) 0.046(2) -0.0061(14) 0.0005(14) 0.0009(13)
C26 0.0228(16) 0.0313(18) 0.045(2) -0.0018(15) 0.0028(14) 0.0045(13)
C27 0.0226(16) 0.0324(17) 0.0358(17) 0.0006(14) -0.0005(13) 0.0043(13)
C28 0.0215(15) 0.0375(19) 0.0370(18) -0.0036(14) -0.0004(13) 0.0033(13)
C29 0.0193(15) 0.0387(19) 0.0381(18) 0.0004(15) -0.0011(13) 0.0021(13)
O30 0.0180(11) 0.0444(14) 0.0454(14) -0.0034(11) 0.0017(10) -0.0018(10)
C31 0.0221(16) 0.050(2) 0.049(2) -0.0037(17) 0.0064(15) 0.0021(15)
C32 0.0219(15) 0.0325(18) 0.0414(18) -0.0017(14) -0.0028(13) 0.0046(13)
O33 0.0234(12) 0.0374(14) 0.0714(19) -0.0163(13) -0.0016(12) 0.0033(10)
C34 0.031(2) 0.035(2) 0.052(2) -0.0066(18) 0.0081(18) 0.0002(17)
C35 0.022(5) 0.033(5) 0.045(5) 0.003(5) -0.004(5) -0.001(5)
C36 0.0233(18) 0.036(2) 0.047(2) 0.0017(18) -0.0018(16) 0.0020(16)
C37 0.028(5) 0.032(5) 0.051(5) -0.004(5) 0.008(5) 0.000(5)
O38 0.0269(12) 0.0345(13) 0.0350(12) 0.0001(10) -0.0026(9) 0.0009(10)
C39 0.0258(16) 0.0315(17) 0.0328(17) -0.0027(13) -0.0024(13) -0.0026(13)
C40 0.0190(15) 0.0368(18) 0.0372(18) -0.0046(14) 0.0013(13) -0.0007(13)
O41 0.0166(11) 0.0558(16) 0.0394(13) -0.0033(12) 0.0003(9) 0.0010(10)
C42 0.0277(18) 0.052(2) 0.048(2) 0.0024(18) -0.0065(16) -0.0121(16)
C43 0.0250(16) 0.0297(16) 0.0330(17) -0.0024(13) 0.0037(13) -0.0038(13)
C44 0.0182(14) 0.0294(17) 0.0397(18) -0.0045(13) 0.0021(13) -0.0020(12)
O45 0.0254(11) 0.0447(14) 0.0326(12) -0.0022(10) 0.0049(9) -0.0026(10)
C46 0.0264(17) 0.046(2) 0.0383(18) -0.0063(16) 0.0074(14) -0.0039(15)
C47 0.0236(16) 0.0339(18) 0.0358(17) 0.0011(14) 0.0005(13) 0.0060(13)
C48 0.0206(15) 0.0312(17) 0.0382(18) 0.0054(14) -0.0027(13) 0.0029(13)
C49 0.0253(16) 0.0316(17) 0.0380(18) 0.0045(14) 0.0021(14) 0.0019(13)
C50 0.0197(15) 0.0314(17) 0.0343(16) 0.0046(13) 0.0029(13) -0.0032(12)
C51 0.0214(15) 0.0239(15) 0.0373(17) -0.0022(13) 0.0049(13) -0.0017(12)
C52 0.0212(15) 0.0288(17) 0.0427(18) -0.0023(14) 0.0017(13) -0.0022(13)
C53 0.0249(16) 0.0265(16) 0.0368(17) -0.0070(13) 0.0014(13) -0.0010(12)
C54 0.0214(15) 0.0282(16) 0.0419(18) -0.0067(14) 0.0014(13) 0.0014(12)
C55 0.0241(16) 0.0354(18) 0.0374(18) -0.0054(14) -0.0009(13) -0.0022(13)
O56 0.0236(12) 0.0449(14) 0.0398(13) -0.0026(11) 0.0021(10) -0.0017(10)
C57 0.036(2) 0.062(3) 0.041(2) -0.0016(18) 0.0028(16) 0.0183(18)
C58 0.0186(14) 0.0309(17) 0.0355(17) -0.0018(13) 0.0001(12) -0.0014(12)
C59 0.0163(14) 0.0314(17) 0.0321(16) -0.0008(13) 0.0036(12) -0.0023(12)
O60 0.0181(10) 0.0339(12) 0.0323(12) -0.0016(9) -0.0001(9) 0.0016(9)
C61 0.0170(14) 0.0307(16) 0.0352(17) -0.0017(13) -0.0028(12) -0.0005(12)
C62 0.0221(15) 0.0291(16) 0.0324(16) -0.0036(13) 0.0000(12) -0.0001(12)
O63 0.0168(10) 0.0277(11) 0.0349(12) -0.0008(9) 0.0011(9) -0.0002(8)
C64 0.0159(14) 0.0264(16) 0.0355(17) 0.0031(13) -0.0020(12) 0.0036(12)
C65 0.0212(15) 0.0292(16) 0.0322(16) -0.0010(13) -0.0024(12) 0.0033(12)
O66 0.0240(11) 0.0332(12) 0.0321(12) -0.0031(9) -0.0019(9) -0.0023(9)
C67 0.0315(18) 0.048(2) 0.0328(18) -0.0068(15) 0.0020(14) -0.0074(16)
C68 0.0183(14) 0.0324(17) 0.0340(17) -0.0011(13) 0.0004(12) 0.0029(12)
C69 0.0176(14) 0.0284(16) 0.0350(16) 0.0039(13) 0.0009(12) 0.0042(12)
C70 0.0238(16) 0.0329(17) 0.0314(16) 0.0022(13) 0.0016(13) -0.0029(13)
C71 0.0197(14) 0.0286(16) 0.0362(17) -0.0019(13) 0.0065(12) -0.0006(12)
C72 0.0190(14) 0.0333(17) 0.0331(16) 0.0009(13) 0.0011(12) -0.0012(13)
O73 0.0208(11) 0.0368(13) 0.0361(12) -0.0093(10) -0.0024(9) 0.0042(9)
C74 0.0245(16) 0.0387(19) 0.0367(18) -0.0087(15) 0.0000(13) 0.0020(14)
C75 0.0208(16) 0.0374(19) 0.0425(19) 0.0019(15) 0.0038(14) 0.0004(13)
C76 0.0216(16) 0.0377(18) 0.0359(18) -0.0002(14) -0.0014(13) -0.0044(13)
O77 0.0254(12) 0.0439(15) 0.0534(15) -0.0034(12) -0.0051(11) 0.0104(11)
C78 0.0253(17) 0.049(2) 0.047(2) 0.0030(17) -0.0013(15) 0.0061(15)
Cl5 0.174(5) 0.094(4) 0.131(4) 0.011(4) -0.047(4) -0.008(4)

loop_
_atom_type_symbol
_atom_type_scat_dispersion_real
_atom_type_scat_dispersion_imag
_atom_type_scat_Cromer_Mann_a1
_atom_type_scat_Cromer_Mann_b1
_atom_type_scat_Cromer_Mann_a2
_atom_type_scat_Cromer_Mann_b2
_atom_type_scat_Cromer_Mann_a3
_atom_type_scat_Cromer_Mann_b3
_atom_type_scat_Cromer_Mann_a4
_atom_type_scat_Cromer_Mann_b4
_atom_type_scat_Cromer_Mann_c
_atom_type_scat_source
C 0.0181 0.0091 2.3100 20.8439 1.0200 10.2075 1.5886 0.5687 0.8650 51.6512 0.2156 'International Tables Vol C 4.2.6.8 and 6.1.1.4'
H 0.0000 0.0000 0.4930 10.5109 0.3229 26.1257 0.1402 3.1424 0.0408 57.7998 0.0030 'International Tables Vol C 4.2.6.8 and 6.1.1.4'
O 0.0492 0.0322 3.0485 13.2771 2.2868 5.7011 1.5463 0.3239 0.8670 32.9089 0.2508 'International Tables Vol C 4.2.6.8 and 6.1.1.4'
Cl 0.3639 0.7018 11.4604 0.0104 7.1964 1.1662 6.2556 18.5194 1.6455 47.7784 -9.5574 'International Tables Vol C 4.2.6.8 and 6.1.1.4'

loop_
_geom_angle_atom_site_label_1
_geom_angle_atom_site_label_2
_geom_angle_atom_site_label_3
_geom_angle
_geom_angle_publ_flag
Cl1 C2 Cl3 111.9(4) yes
Cl1 C2 H23 108.8 no
Cl3 C2 H23 108.8 no
Cl1 C2 H24 109.0 no
Cl3 C2 H24 108.9 no
H23 C2 H24 109.6 no
Cl1 C2 Cl5 103.0(5) yes
Cl1 C2 H21 111.4 no
Cl5 C2 H21 111.4 no
Cl1 C2 H22 110.9 no
Cl5 C2 H22 110.6 no
H21 C2 H22 109.4 no
C6 O5 C7 115.8(3) yes
O5 C6 H61 109.9 no
O5 C6 H63 110.1 no
H61 C6 H63 108.8 no
O5 C6 H62 110.1 no
H61 C6 H62 110.0 no
H63 C6 H62 108.0 no
O5 C7 C8 117.8(3) yes
O5 C7 C64 119.9(3) yes
C8 C7 C64 122.1(3) yes
C7 C8 C9 118.7(3) yes
C7 C8 C69 118.2(3) yes
C9 C8 C69 122.9(3) yes
C8 C9 C10 116.5(3) yes
C8 C9 H92 107.4 no
C10 C9 H92 107.2 no
C8 C9 H91 107.1 no
C10 C9 H91 107.7 no
H92 C9 H91 111.0 no
C9 C10 C11 122.3(3) yes
C9 C10 C44 118.1(3) yes
C11 C10 C44 119.6(3) yes
C10 C11 C12 123.1(3) yes
C10 C11 C40 117.8(3) yes
C12 C11 C40 119.0(3) yes
C11 C12 C13 113.4(3) yes
C11 C12 H122 108.3 no
C13 C12 H122 107.2 no
C11 C12 H121 109.8 no
C13 C12 H121 108.2 no
H122 C12 H121 110.0 no
C12 C13 C14 123.2(3) yes
C12 C13 C76 116.9(3) yes
C14 C13 C76 120.0(3) yes
C13 C14 C15 117.7(3) yes
C13 C14 C70 123.6(3) yes
C15 C14 C70 118.7(3) yes
C14 C15 O16 119.4(3) yes
C14 C15 C18 122.1(3) yes
O16 C15 C18 118.5(3) yes
C15 O16 C17 112.5(2) yes
O16 C17 H171 108.7 no
O16 C17 H173 108.4 no
H171 C17 H173 108.5 no
O16 C17 H172 110.4 no
H171 C17 H172 110.9 no
H173 C17 H172 109.8 no
C15 C18 O19 120.2(3) yes
C15 C18 C75 119.4(3) yes
O19 C18 C75 120.2(3) yes
C18 O19 C20 114.8(3) yes
O19 C20 C21 108.7(3) yes
O19 C20 H201 111.1 no
C21 C20 H201 108.7 no
O19 C20 H202 109.5 no
C21 C20 H202 109.4 no
H201 C20 H202 109.5 no
C20 C21 O22 110.9(3) yes
C20 C21 H211 106.4 no
O22 C21 H211 108.7 no
C20 C21 H212 110.0 no
O22 C21 H212 110.4 no
H211 C21 H212 110.3 no
C21 O22 C23 116.3(3) yes
O22 C23 C24 120.1(3) yes
O22 C23 C55 120.8(3) yes
C24 C23 C55 119.1(3) yes
C23 C24 C25 123.2(3) yes
C23 C24 H241 118.9 no
C25 C24 H241 117.8 no
C24 C25 C26 118.3(3) yes
C24 C25 C53 117.9(3) yes
C26 C25 C53 123.6(3) yes
C25 C26 C27 111.7(3) yes
C25 C26 H261 108.6 no
C27 C26 H261 107.7 no
C25 C26 H262 111.0 no
C27 C26 H262 109.4 no
H261 C26 H262 108.2 no
C26 C27 C28 117.5(3) yes
C26 C27 C48 123.3(3) yes
C28 C27 C48 119.2(3) yes
C27 C28 C29 121.8(3) yes
C27 C28 H281 119.4 no
C29 C28 H281 118.7 no
C28 C29 O30 124.7(3) yes
C28 C29 C32 119.0(3) yes
O30 C29 C32 116.3(3) yes
C29 O30 C31 116.5(3) yes
O30 C31 H311 106.5 no
O30 C31 H312 109.9 no
H311 C31 H312 109.2 no
O30 C31 H313 110.6 no
H311 C31 H313 109.0 no
H312 C31 H313 111.5 no
C29 C32 O33 117.0(3) yes
C29 C32 C47 119.0(3) yes
O33 C32 C47 123.9(3) yes
C32 O33 C34 118.3(3) yes
C32 O33 C35 132.8(14) yes
O33 C34 C36 105.0(3) yes
O33 C34 H341 110.7 no
C36 C34 H341 110.6 no
O33 C34 H342 110.7 no
C36 C34 H342 110.3 no
H341 C34 H342 109.4 no
O33 C35 C37 114(3) yes
O33 C35 H351 109.1 no
C37 C35 H351 108.3 no
O33 C35 H352 109.4 no
C37 C35 H352 106.9 no
H351 C35 H352 109.4 no
C34 C36 O38 111.2(3) yes
C34 C36 H361 108.8 no
O38 C36 H361 109.1 no
C34 C36 H362 109.1 no
O38 C36 H362 109.2 no
H361 C36 H362 109.4 no
C35 C37 O38 107(2) yes
C35 C37 H371 108.1 no
O38 C37 H371 110.0 no
C35 C37 H372 110.1 no
O38 C37 H372 111.8 no
H371 C37 H372 109.4 no
C36 O38 C39 114.3(3) yes
C37 O38 C39 113.0(15) yes
O38 C39 C40 122.4(3) yes
O38 C39 C43 118.8(3) yes
C40 C39 C43 118.6(3) yes
C11 C40 C39 122.4(3) yes
C11 C40 O41 118.6(3) yes
C39 C40 O41 118.9(3) yes
C40 O41 C42 113.9(3) yes
O41 C42 H421 109.7 no
O41 C42 H422 109.0 no
H421 C42 H422 110.8 no
O41 C42 H423 108.7 no
H421 C42 H423 108.8 no
H422 C42 H423 109.7 no
C39 C43 C44 118.9(3) yes
C39 C43 O45 116.4(3) yes
C44 C43 O45 124.7(3) yes
C43 C44 C10 121.8(3) yes
C43 C44 H441 119.7 no
C10 C44 H441 118.5 no
C43 O45 C46 116.0(3) yes
O45 C46 H461 108.7 no
O45 C46 H462 110.9 no
H461 C46 H462 108.1 no
O45 C46 H463 111.8 no
H461 C46 H463 108.2 no
H462 C46 H463 109.0 no
C32 C47 C48 122.3(3) yes
C32 C47 H471 117.3 no
C48 C47 H471 120.4 no
C47 C48 C27 118.7(3) yes
C47 C48 C49 118.2(3) yes
C27 C48 C49 123.1(3) yes
C48 C49 C50 112.9(3) yes
C48 C49 H491 105.3 no
C50 C49 H491 109.0 no
C48 C49 H492 109.2 no
C50 C49 H492 110.9 no
H491 C49 H492 109.5 no
C49 C50 C51 124.0(3) yes
C49 C50 C72 116.7(3) yes
C51 C50 C72 119.3(3) yes
C50 C51 C52 123.4(3) yes
C50 C51 C58 118.6(3) yes
C52 C51 C58 118.0(3) yes
C51 C52 C53 112.1(3) yes
C51 C52 H521 108.0 no
C53 C52 H521 109.1 no
C51 C52 H522 108.1 no
C53 C52 H522 108.9 no
H521 C52 H522 110.6 no
C52 C53 C25 124.2(3) yes
C52 C53 C54 117.0(3) yes
C25 C53 C54 118.8(3) yes
C53 C54 C55 122.7(3) yes
C53 C54 H541 119.0 no
C55 C54 H541 118.3 no
C23 C55 C54 118.2(3) yes
C23 C55 O56 117.0(3) yes
C54 C55 O56 124.7(3) yes
C55 O56 C57 115.0(3) yes
O56 C57 H571 108.1 no
O56 C57 H572 108.1 no
H571 C57 H572 110.7 no
O56 C57 H573 109.2 no
H571 C57 H573 111.2 no
H572 C57 H573 109.4 no
C51 C58 C59 122.0(3) yes
C51 C58 H581 118.1 no
C59 C58 H581 119.9 no
C58 C59 O60 126.0(3) yes
C58 C59 C71 118.8(3) yes
O60 C59 C71 115.1(3) yes
C59 O60 C61 118.9(2) yes
O60 C61 C62 113.7(2) yes
O60 C61 H611 106.7 no
C62 C61 H611 108.0 no
O60 C61 H612 108.1 no
C62 C61 H612 109.2 no
H611 C61 H612 111.2 no
C61 C62 O63 109.4(3) yes
C61 C62 H621 111.1 no
O63 C62 H621 107.4 no
C61 C62 H622 108.6 no
O63 C62 H622 110.6 no
H621 C62 H622 109.6 no
C62 O63 C64 115.7(2) yes
C7 C64 O63 119.7(3) yes
C7 C64 C65 118.2(3) yes
O63 C64 C65 121.9(3) yes
C64 C65 O66 115.6(3) yes
C64 C65 C68 120.3(3) yes
O66 C65 C68 124.1(3) yes
C65 O66 C67 116.6(3) yes
O66 C67 H671 109.4 no
O66 C67 H672 109.3 no
H671 C67 H672 109.0 no
O66 C67 H673 110.0 no
H671 C67 H673 109.4 no
H672 C67 H673 109.8 no
C65 C68 C69 121.0(3) yes
C65 C68 H681 119.9 no
C69 C68 H681 119.1 no
C68 C69 C8 119.8(3) yes
C68 C69 C70 116.8(3) yes
C8 C69 C70 123.4(3) yes
C69 C70 C14 111.6(3) yes
C69 C70 H701 108.8 no
C14 C70 H701 109.1 no
C69 C70 H702 109.0 no
C14 C70 H702 108.2 no
H701 C70 H702 110.0 no
C59 C71 C72 118.9(3) yes
C59 C71 O73 116.4(3) yes
C72 C71 O73 124.6(3) yes
C50 C72 C71 122.4(3) yes
C50 C72 H721 118.6 no
C71 C72 H721 119.1 no
C71 O73 C74 116.2(2) yes
O73 C74 H742 107.8 no
O73 C74 H741 110.6 no
H742 C74 H741 109.7 no
O73 C74 H743 109.4 no
H742 C74 H743 109.9 no
H741 C74 H743 109.3 no
C18 C75 C76 119.1(3) yes
C18 C75 O77 116.3(3) yes
C76 C75 O77 124.6(3) yes
C13 C76 C75 121.7(3) yes
C13 C76 H761 118.7 no
C75 C76 H761 119.5 no
C75 O77 C78 117.0(3) yes
O77 C78 H783 109.4 no
O77 C78 H782 108.9 no
H783 C78 H782 109.5 no
O77 C78 H781 109.6 no
H783 C78 H781 109.5 no
H782 C78 H781 109.8 no

loop_
_geom_bond_atom_site_label_1
_geom_bond_atom_site_label_2
_geom_bond_distance
_geom_bond_publ_flag
Cl1 C2 1.705(7) yes
C2 Cl3 1.759(6) yes
C2 H23 0.949 no
C2 H24 0.949 no
C2 Cl5 1.855(14) yes
C2 H21 0.950 no
C2 H22 0.948 no
O5 C6 1.438(4) yes
O5 C7 1.376(4) yes
C6 H61 0.955 no
C6 H63 0.953 no
C6 H62 0.948 no
C7 C8 1.407(4) yes
C7 C64 1.399(5) yes
C8 C9 1.523(4) yes
C8 C69 1.401(5) yes
C9 C10 1.522(4) yes
C9 H92 0.972 no
C9 H91 0.960 no
C10 C11 1.405(4) yes
C10 C44 1.388(5) yes
C11 C12 1.517(5) yes
C11 C40 1.399(5) yes
C12 C13 1.515(5) yes
C12 H122 0.984 no
C12 H121 0.981 no
C13 C14 1.406(5) yes
C13 C76 1.393(5) yes
C14 C15 1.403(5) yes
C14 C70 1.519(5) yes
C15 O16 1.391(4) yes
C15 C18 1.390(5) yes
O16 C17 1.437(4) yes
C17 H171 0.943 no
C17 H173 0.964 no
C17 H172 0.937 no
C18 O19 1.375(4) yes
C18 C75 1.400(5) yes
O19 C20 1.438(5) yes
C20 C21 1.486(5) yes
C20 H201 0.970 no
C20 H202 0.955 no
C21 O22 1.446(5) yes
C21 H211 0.976 no
C21 H212 0.965 no
O22 C23 1.383(4) yes
C23 C24 1.362(5) yes
C23 C55 1.412(5) yes
C24 C25 1.400(5) yes
C24 H241 0.926 no
C25 C26 1.527(5) yes
C25 C53 1.405(5) yes
C26 C27 1.516(5) yes
C26 H261 0.952 no
C26 H262 0.969 no
C27 C28 1.402(5) yes
C27 C48 1.388(5) yes
C28 C29 1.380(5) yes
C28 H281 0.929 no
C29 O30 1.361(4) yes
C29 C32 1.406(5) yes
O30 C31 1.419(4) yes
C31 H311 0.962 no
C31 H312 0.969 no
C31 H313 0.961 no
C32 O33 1.369(4) yes
C32 C47 1.378(5) yes
O33 C34 1.434(5) yes
O33 C35 1.38(3) yes
C34 C36 1.493(6) yes
C34 H341 0.950 no
C34 H342 0.949 no
C35 C37 1.500(10) yes
C35 H351 0.949 no
C35 H352 0.950 no
C36 O38 1.447(5) yes
C36 H361 0.949 no
C36 H362 0.950 no
C37 O38 1.45(4) yes
C37 H371 0.950 no
C37 H372 0.949 no
O38 C39 1.380(4) yes
O38 C39 1.380(4) yes
C39 C40 1.394(5) yes
C39 C43 1.397(5) yes
C40 O41 1.387(4) yes
O41 C42 1.442(5) yes
C42 H421 0.966 no
C42 H422 0.959 no
C42 H423 0.952 no
C43 C44 1.398(5) yes
C43 O45 1.367(4) yes
C44 H441 0.932 no
O45 C46 1.428(4) yes
C46 H461 0.967 no
C46 H462 0.962 no
C46 H463 0.960 no
C47 C48 1.398(5) yes
C47 H471 0.941 no
C48 C49 1.526(5) yes
C49 C50 1.516(5) yes
C49 H491 0.973 no
C49 H492 0.982 no
C50 C51 1.393(5) yes
C50 C72 1.392(5) yes
C51 C52 1.522(5) yes
C51 C58 1.409(5) yes
C52 C53 1.517(5) yes
C52 H521 0.964 no
C52 H522 0.968 no
C53 C54 1.390(5) yes
C54 C55 1.387(5) yes
C54 H541 0.936 no
C55 O56 1.370(4) yes
O56 C57 1.425(4) yes
C57 H571 0.957 no
C57 H572 0.952 no
C57 H573 0.963 no
C58 C59 1.382(5) yes
C58 H581 0.942 no
C59 O60 1.375(4) yes
C59 C71 1.416(5) yes
O60 C61 1.434(4) yes
C61 C62 1.516(5) yes
C61 H611 0.970 no
C61 H612 0.966 no
C62 O63 1.445(4) yes
C62 H621 0.956 no
C62 H622 0.972 no
O63 C64 1.376(4) yes
C64 C65 1.402(5) yes
C65 O66 1.380(4) yes
C65 C68 1.380(5) yes
O66 C67 1.423(4) yes
C67 H671 0.953 no
C67 H672 0.958 no
C67 H673 0.957 no
C68 C69 1.404(5) yes
C68 H681 0.946 no
C69 C70 1.534(4) yes
C70 H701 0.963 no
C70 H702 0.969 no
C71 C72 1.376(5) yes
C71 O73 1.364(4) yes
C72 H721 0.921 no
O73 C74 1.430(4) yes
C74 H742 0.951 no
C74 H741 0.956 no
C74 H743 0.953 no
C75 C76 1.382(5) yes
C75 O77 1.365(4) yes
C76 H761 0.925 no
O77 C78 1.424(5) yes
C78 H783 0.943 no
C78 H782 0.953 no
C78 H781 0.950 no

loop_
_geom_hbond_atom_site_label_D
_geom_hbond_atom_site_label_H
_geom_hbond_atom_site_label_A
_geom_hbond_site_symmetry_A
_geom_hbond_angle_DHA
_geom_hbond_distance_DH
_geom_hbond_distance_HA
_geom_hbond_distance_DA
_geom_hbond_publ_flag
C6 H62 O60 . 156.00 0.948 2.361 3.249(6) yes
C6 H62 O63 . 121.00 0.948 2.341 2.942(6) yes
C42 H422 O38 . 123.00 0.959 2.378 3.013(6) yes
C44 H441 O5 . 120.00 0.932 2.573 3.147(6) yes
C68 H681 O16 . 122.00 0.946 2.517 3.122(6) yes
C74 H742 O60 2_566 148.33(10) 0.951 2.483 3.329(6) yes
C74 H742 O73 2_566 121.15(9) 0.951 2.565 3.163(6) yes
C76 H761 O41 . 135.00 0.925 2.411 3.135(6) yes
C36 H361 O30 2_666 142.25(11) 0.949 2.461 3.263(6) yes
C35 H362 C40 . 146.7(14) 1.163 2.565 3.594(6) yes
C35 H362 O41 . 175.7(16) 1.163 2.321 3.482(6) yes
C36 H362 O41 . 120.34(12) 0.950 2.321 2.919(6) yes
